data_4504217
loop_
_publ_author_name
'Wang, Zhenqiang'
'Kravtsov, Victor Ch.'
'Walsh, Rosa B.'
'Zaworotko, Michael J.'

_publ_section_title
;
 Guest-Dependent Cavities in Two-Dimensional Metal&#x2212;Organic
 Frameworks Sustained by Tetrafluoro-1,3-benzenedicarboxylate
;
_journal_issue 6
_journal_name_full 'Crystal Growth &amp; Design'
_journal_page_first 1154
_journal_paper_doi 10.1021/cg070055d
_journal_volume 7
_journal_year 2007
_chemical_formula_sum 'C34 H14 Cu2 F8 N2 O8'
_chemical_formula_weight 857.55
_chemical_name_systematic
; 
 ? 
;
_space_group_IT_number 61
_symmetry_cell_setting orthorhombic
_symmetry_space_group_name_Hall '-P 2ac 2ab'
_symmetry_space_group_name_H-M 'P b c a'
_atom_sites_solution_hydrogens geom
_atom_sites_solution_primary direct
_atom_sites_solution_secondary difmap
_audit_creation_method SHELXL-97
_cell_angle_alpha 90.00
_cell_angle_beta 90.00
_cell_angle_gamma 90.00
_cell_formula_units_Z 4
_cell_length_a 12.2599(9)
_cell_length_b 12.1377(9)
_cell_length_c 21.1716(16)
_cell_measurement_reflns_used 6178
_cell_measurement_temperature 100(2)
_cell_measurement_theta_max 28.27
_cell_measurement_theta_min 2.55
_cell_volume 3150.5(4)
_computing_cell_refinement 'Bruker SMART'
_computing_data_collection 'Bruker SMART'
_computing_data_reduction 'Bruker SAINT'
_computing_molecular_graphics 'Bruker SHELXTL'
_computing_publication_material 'Bruker SHELXTL'
_computing_structure_refinement 'SHELXL-97 (Sheldrick, 1997)'
_computing_structure_solution 'SHELXS-97 (Sheldrick, 1990)'
_diffrn_ambient_temperature 100(2)
_diffrn_measured_fraction_theta_full 0.955
_diffrn_measured_fraction_theta_max 0.955
_diffrn_measurement_device_type 'CCD area detector'
_diffrn_measurement_method 'phi and omega scans'
_diffrn_radiation_monochromator graphite
_diffrn_radiation_source 'fine-focus sealed tube'
_diffrn_radiation_type MoK\a
_diffrn_radiation_wavelength 0.71073
_diffrn_reflns_av_R_equivalents 0.0559
_diffrn_reflns_av_sigmaI/netI 0.0468
_diffrn_reflns_limit_h_max 9
_diffrn_reflns_limit_h_min -15
_diffrn_reflns_limit_k_max 15
_diffrn_reflns_limit_k_min -14
_diffrn_reflns_limit_l_max 28
_diffrn_reflns_limit_l_min -27
_diffrn_reflns_number 18652
_diffrn_reflns_theta_full 28.30
_diffrn_reflns_theta_max 28.30
_diffrn_reflns_theta_min 1.92
_exptl_absorpt_coefficient_mu 1.456
_exptl_absorpt_correction_T_max 1.000
_exptl_absorpt_correction_T_min 0.808
_exptl_absorpt_correction_type SADABS
_exptl_crystal_colour green
_exptl_crystal_density_diffrn 1.808
_exptl_crystal_density_meas 0
_exptl_crystal_density_method 'not measured'
_exptl_crystal_description plate
_exptl_crystal_F_000 1704
_exptl_crystal_size_max 0.10
_exptl_crystal_size_mid 0.10
_exptl_crystal_size_min 0.05
_refine_diff_density_max 0.629
_refine_diff_density_min -0.531
_refine_diff_density_rms 0.101
_refine_ls_extinction_method none
_refine_ls_goodness_of_fit_ref 1.089
_refine_ls_hydrogen_treatment mixed
_refine_ls_matrix_type full
_refine_ls_number_parameters 244
_refine_ls_number_reflns 3743
_refine_ls_number_restraints 0
_refine_ls_restrained_S_all 1.089
_refine_ls_R_factor_all 0.0641
_refine_ls_R_factor_gt 0.0476
_refine_ls_shift/su_max 0.001
_refine_ls_shift/su_mean 0.000
_refine_ls_structure_factor_coef Fsqd
_refine_ls_weighting_details 'calc w=1/[\s^2^(Fo^2^)+(0.0418P)^2^+3.4115P] where P=(Fo^2^+2Fc^2^)/3'
_refine_ls_weighting_scheme calc
_refine_ls_wR_factor_gt 0.0981
_refine_ls_wR_factor_ref 0.1047
_reflns_number_gt 2989
_reflns_number_total 3743
_reflns_threshold_expression >2sigma(I)
_cod_data_source_file cg070055dsi20070312_092130.cif
_cod_data_source_block compound1
_cod_depositor_comments
;
The following automatic conversions were performed:

'_symmetry_cell_setting' value 'Orthorhombic' changed to
'orthorhombic' according to
/home/saulius/struct/CIF-dictionaries/cif_core.dic dictionary named
'cif_core.dic' version 2.4.1 from 2010-06-29.

Automatic conversion script
Id: cif_fix_values 1715 2011-07-08 13:25:40Z adriana 
;
_cod_original_sg_symbol_H-M Pbca
_cod_database_code 4504217

loop_
_symmetry_equiv_pos_as_xyz
'x, y, z'
'-x+1/2, -y, z+1/2'
'-x, y+1/2, -z+1/2'
'x+1/2, -y+1/2, -z'
'-x, -y, -z'
'x-1/2, y, -z-1/2'
'x, -y-1/2, z-1/2'
'-x-1/2, y-1/2, z'

loop_
_atom_site_label
_atom_site_type_symbol
_atom_site_fract_x
_atom_site_fract_y
_atom_site_fract_z
_atom_site_U_iso_or_equiv
_atom_site_adp_type
_atom_site_occupancy
_atom_site_symmetry_multiplicity
_atom_site_calc_flag
_atom_site_refinement_flags
Cu1 Cu 1.02855(3) 0.48036(3) 0.062035(15) 0.01284(11) Uani 1 1 d .
F1 F 0.64957(15) 0.62329(14) 0.09953(9) 0.0248(4) Uani 1 1 d .
F2 F 0.43936(15) 0.56272(16) 0.11976(9) 0.0284(5) Uani 1 1 d .
F3 F 0.78259(14) 0.78668(15) -0.00229(8) 0.0227(4) Uani 1 1 d .
F4 F 1.13014(14) 0.86084(15) 0.08326(9) 0.0246(4) Uani 1 1 d .
O1 O 1.01964(18) 0.64242(18) 0.06583(10) 0.0205(5) Uani 1 1 d .
O2 O 0.87052(17) 0.47451(18) 0.08081(10) 0.0204(5) Uani 1 1 d .
O3 O 1.17277(17) 0.49405(17) 0.02125(10) 0.0180(5) Uani 1 1 d .
O4 O 1.02346(18) 0.32492(17) 0.03596(10) 0.0183(4) Uani 1 1 d .
N1 N 1.1062(2) 0.4695(2) 0.15413(11) 0.0180(5) Uani 1 1 d .
C1 C 0.8054(2) 0.4829(2) 0.03491(14) 0.0155(6) Uani 1 1 d .
C2 C 0.6869(2) 0.4554(2) 0.04746(13) 0.0143(6) Uani 1 1 d .
C3 C 0.6158(3) 0.5240(2) 0.07916(14) 0.0166(6) Uani 1 1 d .
C4 C 0.5083(3) 0.4932(2) 0.09018(14) 0.0181(6) Uani 1 1 d .
C5 C 0.9896(2) 0.7024(2) 0.02070(14) 0.0144(6) Uani 1 1 d .
C6 C 0.9587(2) 0.8188(2) 0.03815(13) 0.0149(6) Uani 1 1 d .
C7 C 0.8532(2) 0.8552(2) 0.02714(13) 0.0154(6) Uani 1 1 d .
C8 C 1.0270(2) 0.8903(3) 0.07075(14) 0.0168(6) Uani 1 1 d .
C9 C 1.1861(3) 0.5408(3) 0.16359(15) 0.0224(7) Uani 1 1 d .
H9 H 1.1992 0.5950 0.1321 0.027 Uiso 1 1 calc R
C10 C 1.2528(3) 0.5410(3) 0.21770(16) 0.0282(8) Uani 1 1 d .
H10 H 1.3085 0.5948 0.2225 0.034 Uiso 1 1 calc R
C11 C 1.2366(3) 0.4630(3) 0.26326(15) 0.0294(8) Uani 1 1 d .
H11 H 1.2813 0.4616 0.2999 0.035 Uiso 1 1 calc R
C12 C 1.1527(3) 0.3843(3) 0.25531(14) 0.0238(7) Uani 1 1 d .
C13 C 1.1296(3) 0.3001(3) 0.29990(15) 0.0352(9) Uani 1 1 d .
H13 H 1.1732 0.2939 0.3368 0.042 Uiso 1 1 calc R
C14 C 1.0465(4) 0.2287(3) 0.29077(16) 0.0371(10) Uani 1 1 d .
H14 H 1.0315 0.1737 0.3215 0.045 Uiso 1 1 calc R
C15 C 0.9823(3) 0.2356(3) 0.23594(16) 0.0341(9) Uani 1 1 d .
H15 H 0.9240 0.1851 0.2302 0.041 Uiso 1 1 calc R
C16 C 1.0019(3) 0.3134(3) 0.19074(15) 0.0234(7) Uani 1 1 d .
H16 H 0.9584 0.3159 0.1536 0.028 Uiso 1 1 calc R
C17 C 1.0873(3) 0.3903(3) 0.19958(13) 0.0180(6) Uani 1 1 d .

loop_
_atom_site_aniso_label
_atom_site_aniso_U_11
_atom_site_aniso_U_22
_atom_site_aniso_U_33
_atom_site_aniso_U_23
_atom_site_aniso_U_13
_atom_site_aniso_U_12
Cu1 0.01146(18) 0.01441(19) 0.01264(17) -0.00044(13) 0.00053(14) 0.00011(15)
F1 0.0226(10) 0.0179(9) 0.0339(10) -0.0080(8) 0.0081(8) -0.0036(8)
F2 0.0207(10) 0.0225(10) 0.0419(12) -0.0126(9) 0.0120(9) 0.0007(8)
F3 0.0167(9) 0.0194(9) 0.0321(10) -0.0073(7) -0.0070(8) -0.0016(7)
F4 0.0123(9) 0.0248(10) 0.0369(11) -0.0057(8) -0.0056(8) 0.0032(8)
O1 0.0238(12) 0.0170(11) 0.0206(11) -0.0019(8) -0.0067(10) 0.0028(9)
O2 0.0139(10) 0.0297(12) 0.0175(10) 0.0004(9) 0.0021(9) -0.0001(10)
O3 0.0148(10) 0.0210(11) 0.0183(10) 0.0003(8) 0.0025(9) -0.0009(9)
O4 0.0235(11) 0.0152(10) 0.0160(10) -0.0006(8) 0.0014(9) -0.0021(9)
N1 0.0154(13) 0.0211(14) 0.0176(12) 0.0001(10) -0.0002(10) 0.0021(11)
C1 0.0124(14) 0.0147(14) 0.0195(14) -0.0021(12) 0.0024(12) 0.0011(12)
C2 0.0128(14) 0.0145(14) 0.0154(14) 0.0023(10) 0.0000(11) -0.0013(12)
C3 0.0193(15) 0.0130(14) 0.0174(14) -0.0016(11) 0.0009(12) -0.0009(13)
C4 0.0164(15) 0.0182(16) 0.0195(15) -0.0030(11) 0.0041(12) 0.0057(12)
C5 0.0080(13) 0.0163(15) 0.0189(14) 0.0003(11) 0.0010(11) -0.0006(11)
C6 0.0158(15) 0.0136(14) 0.0152(13) 0.0017(11) 0.0017(12) -0.0007(12)
C7 0.0139(14) 0.0155(14) 0.0169(14) 0.0001(11) -0.0015(12) -0.0027(12)
C8 0.0130(14) 0.0206(16) 0.0168(14) 0.0018(11) -0.0011(12) 0.0017(13)
C9 0.0199(16) 0.0264(18) 0.0210(15) -0.0019(13) 0.0009(13) -0.0016(14)
C10 0.0193(17) 0.040(2) 0.0250(17) -0.0100(15) -0.0025(14) -0.0044(16)
C11 0.0235(18) 0.047(2) 0.0180(16) -0.0059(15) -0.0048(14) 0.0122(17)
C12 0.0267(18) 0.0317(18) 0.0129(14) -0.0018(13) 0.0016(13) 0.0119(15)
C13 0.053(2) 0.040(2) 0.0122(15) 0.0014(14) 0.0012(16) 0.018(2)
C14 0.062(3) 0.031(2) 0.0185(16) 0.0033(14) 0.0140(18) 0.009(2)
C15 0.047(2) 0.032(2) 0.0237(17) 0.0007(15) 0.0117(17) -0.0068(18)
C16 0.0282(18) 0.0248(17) 0.0172(15) -0.0011(12) 0.0053(13) -0.0005(14)
C17 0.0205(15) 0.0207(15) 0.0129(14) -0.0008(11) 0.0039(12) 0.0065(13)

loop_
_atom_type_symbol
_atom_type_description
_atom_type_scat_dispersion_real
_atom_type_scat_dispersion_imag
_atom_type_scat_source
C C 0.0033 0.0016 'International Tables Vol C Tables 4.2.6.8 and 6.1.1.4'
H H 0.0000 0.0000 'International Tables Vol C Tables 4.2.6.8 and 6.1.1.4'
N N 0.0061 0.0033 'International Tables Vol C Tables 4.2.6.8 and 6.1.1.4'
O O 0.0106 0.0060 'International Tables Vol C Tables 4.2.6.8 and 6.1.1.4'
F F 0.0171 0.0103 'International Tables Vol C Tables 4.2.6.8 and 6.1.1.4'
Cu Cu 0.3201 1.2651 'International Tables Vol C Tables 4.2.6.8 and 6.1.1.4'

loop_
_geom_angle_atom_site_label_1
_geom_angle_atom_site_label_2
_geom_angle_atom_site_label_3
_geom_angle
_geom_angle_site_symmetry_1
_geom_angle_site_symmetry_3
O4 Cu1 O1 165.17(9) . .
O4 Cu1 O3 89.22(9) . .
O1 Cu1 O3 89.06(9) . .
O4 Cu1 O2 89.48(9) . .
O1 Cu1 O2 88.47(9) . .
O3 Cu1 O2 165.33(9) . .
O4 Cu1 N1 101.97(9) . .
O1 Cu1 N1 92.77(9) . .
O3 Cu1 N1 90.31(9) . .
O2 Cu1 N1 104.25(9) . .
O4 Cu1 Cu1 83.71(6) . 5_765
O1 Cu1 Cu1 81.51(6) . 5_765
O3 Cu1 Cu1 78.25(6) . 5_765
O2 Cu1 Cu1 87.08(6) . 5_765
N1 Cu1 Cu1 167.24(7) . 5_765
C5 O1 Cu1 124.30(19) . .
C1 O2 Cu1 117.53(19) . .
C1 O3 Cu1 128.8(2) 5_765 .
C5 O4 Cu1 121.76(19) 5_765 .
C9 N1 C17 118.3(3) . .
C9 N1 Cu1 114.8(2) . .
C17 N1 Cu1 126.5(2) . .
O3 C1 O2 127.9(3) 5_765 .
O3 C1 C2 114.9(3) 5_765 .
O2 C1 C2 117.0(3) . .
C3 C2 C7 117.3(3) . 8_755
C3 C2 C1 124.0(3) . .
C7 C2 C1 118.7(3) 8_755 .
F1 C3 C2 120.1(3) . .
F1 C3 C4 118.6(3) . .
C2 C3 C4 121.2(3) . .
F2 C4 C8 120.5(3) . 8_755
F2 C4 C3 120.2(3) . .
C8 C4 C3 119.3(3) 8_755 .
O4 C5 O1 127.6(3) 5_765 .
O4 C5 C6 116.7(3) 5_765 .
O1 C5 C6 115.5(3) . .
C7 C6 C8 116.6(3) . .
C7 C6 C5 119.4(3) . .
C8 C6 C5 123.7(3) . .
F3 C7 C2 117.2(3) . 8_765
F3 C7 C6 118.6(3) . .
C2 C7 C6 124.1(3) 8_765 .
F4 C8 C4 118.5(3) . 8_765
F4 C8 C6 120.0(3) . .
C4 C8 C6 121.5(3) 8_765 .
N1 C9 C10 123.7(3) . .
C11 C10 C9 119.3(3) . .
C10 C11 C12 119.3(3) . .
C11 C12 C13 123.5(3) . .
C11 C12 C17 118.2(3) . .
C13 C12 C17 118.3(3) . .
C14 C13 C12 121.1(3) . .
C13 C14 C15 120.1(3) . .
C16 C15 C14 121.5(4) . .
C15 C16 C17 119.6(3) . .
N1 C17 C16 119.4(3) . .
N1 C17 C12 121.2(3) . .
C16 C17 C12 119.4(3) . .

loop_
_geom_bond_atom_site_label_1
_geom_bond_atom_site_label_2
_geom_bond_distance
_geom_bond_site_symmetry_2
Cu1 O4 1.967(2) .
Cu1 O1 1.972(2) .
Cu1 O3 1.975(2) .
Cu1 O2 1.979(2) .
Cu1 N1 2.174(2) .
Cu1 Cu1 2.7599(7) 5_765
F1 C3 1.345(3) .
F2 C4 1.349(3) .
F3 C7 1.352(3) .
F4 C8 1.340(3) .
O1 C5 1.257(3) .
O2 C1 1.262(4) .
O3 C1 1.251(4) 5_765
O4 C5 1.255(4) 5_765
N1 C9 1.323(4) .
N1 C17 1.379(4) .
C1 O3 1.251(4) 5_765
C1 C2 1.514(4) .
C2 C3 1.379(4) .
C2 C7 1.381(4) 8_755
C3 C4 1.390(4) .
C4 C8 1.384(4) 8_755
C5 O4 1.255(4) 5_765
C5 C6 1.509(4) .
C6 C7 1.387(4) .
C6 C8 1.390(4) .
C7 C2 1.381(4) 8_765
C8 C4 1.384(4) 8_765
C9 C10 1.408(4) .
C10 C11 1.366(5) .
C11 C12 1.413(5) .
C12 C13 1.420(5) .
C12 C17 1.428(4) .
C13 C14 1.351(6) .
C14 C15 1.405(5) .
C15 C16 1.366(4) .
C16 C17 1.415(5) .

loop_
_geom_torsion_atom_site_label_1
_geom_torsion_atom_site_label_2
_geom_torsion_atom_site_label_3
_geom_torsion_atom_site_label_4
_geom_torsion
_geom_torsion_site_symmetry_1
_geom_torsion_site_symmetry_4
O4 Cu1 O1 C5 -1.0(5) . .
O3 Cu1 O1 C5 82.4(2) . .
O2 Cu1 O1 C5 -83.2(2) . .
N1 Cu1 O1 C5 172.6(2) . .
Cu1 Cu1 O1 C5 4.1(2) 5_765 .
O4 Cu1 O2 C1 -80.0(2) . .
O1 Cu1 O2 C1 85.3(2) . .
O3 Cu1 O2 C1 4.9(5) . .
N1 Cu1 O2 C1 177.8(2) . .
Cu1 Cu1 O2 C1 3.8(2) 5_765 .
O4 Cu1 O3 C1 87.3(3) . 5_765
O1 Cu1 O3 C1 -78.0(2) . 5_765
O2 Cu1 O3 C1 2.3(5) . 5_765
N1 Cu1 O3 C1 -170.8(3) . 5_765
Cu1 Cu1 O3 C1 3.5(2) 5_765 5_765
O1 Cu1 O4 C5 12.2(5) . 5_765
O3 Cu1 O4 C5 -71.2(2) . 5_765
O2 Cu1 O4 C5 94.2(2) . 5_765
N1 Cu1 O4 C5 -161.3(2) . 5_765
Cu1 Cu1 O4 C5 7.1(2) 5_765 5_765
O4 Cu1 N1 C9 133.1(2) . .
O1 Cu1 N1 C9 -45.2(2) . .
O3 Cu1 N1 C9 43.9(2) . .
O2 Cu1 N1 C9 -134.3(2) . .
Cu1 Cu1 N1 C9 17.7(5) 5_765 .
O4 Cu1 N1 C17 -40.2(3) . .
O1 Cu1 N1 C17 141.5(2) . .
O3 Cu1 N1 C17 -129.4(2) . .
O2 Cu1 N1 C17 52.4(3) . .
Cu1 Cu1 N1 C17 -155.6(2) 5_765 .
Cu1 O2 C1 O3 -8.0(4) . 5_765
Cu1 O2 C1 C2 167.93(19) . .
O3 C1 C2 C3 -107.6(3) 5_765 .
O2 C1 C2 C3 75.9(4) . .
O3 C1 C2 C7 73.5(4) 5_765 8_755
O2 C1 C2 C7 -103.0(3) . 8_755
C7 C2 C3 F1 -179.2(3) 8_755 .
C1 C2 C3 F1 1.9(4) . .
C7 C2 C3 C4 0.0(4) 8_755 .
C1 C2 C3 C4 -178.8(3) . .
F1 C3 C4 F2 1.1(4) . .
C2 C3 C4 F2 -178.2(3) . .
F1 C3 C4 C8 -178.6(3) . 8_755
C2 C3 C4 C8 2.1(5) . 8_755
Cu1 O1 C5 O4 -11.9(4) . 5_765
Cu1 O1 C5 C6 163.68(19) . .
O4 C5 C6 C7 57.6(4) 5_765 .
O1 C5 C6 C7 -118.4(3) . .
O4 C5 C6 C8 -129.0(3) 5_765 .
O1 C5 C6 C8 55.0(4) . .
C8 C6 C7 F3 -177.5(2) . .
C5 C6 C7 F3 -3.6(4) . .
C8 C6 C7 C2 -1.2(4) . 8_765
C5 C6 C7 C2 172.6(3) . 8_765
C7 C6 C8 F4 179.9(3) . .
C5 C6 C8 F4 6.3(4) . .
C7 C6 C8 C4 -1.0(4) . 8_765
C5 C6 C8 C4 -174.6(3) . 8_765
C17 N1 C9 C10 -0.4(5) . .
Cu1 N1 C9 C10 -174.2(3) . .
N1 C9 C10 C11 0.9(5) . .
C9 C10 C11 C12 -0.5(5) . .
C10 C11 C12 C13 180.0(3) . .
C10 C11 C12 C17 -0.4(5) . .
C11 C12 C13 C14 178.3(3) . .
C17 C12 C13 C14 -1.4(5) . .
C12 C13 C14 C15 1.1(6) . .
C13 C14 C15 C16 0.2(6) . .
C14 C15 C16 C17 -1.2(5) . .
C9 N1 C17 C16 179.6(3) . .
Cu1 N1 C17 C16 -7.3(4) . .
C9 N1 C17 C12 -0.6(4) . .
Cu1 N1 C17 C12 172.5(2) . .
C15 C16 C17 N1 -179.4(3) . .
C15 C16 C17 C12 0.8(5) . .
C11 C12 C17 N1 0.9(4) . .
C13 C12 C17 N1 -179.4(3) . .
C11 C12 C17 C16 -179.3(3) . .
C13 C12 C17 C16 0.4(4) . .
